data_4344093
loop_
_publ_author_name
'Bezpalko, Mark W.'
'Foxman, Bruce M.'
'Thomas, Christine M.'

_publ_section_title
;
 Use of a Bidentate Ligand Featuring an N-Heterocyclic Phosphenium Cation
 (NHP(+)) to Systematically Explore the Bonding of NHP(+) Ligands with
 Nickel.
;
_journal_issue 17
_journal_name_full 'Inorganic chemistry'
_journal_page_first 8717
_journal_page_last 8726
_journal_paper_doi 10.1021/acs.inorgchem.5b01363
_journal_volume 54
_journal_year 2015
_chemical_formula_moiety 'C66 H74 F7 N4 Ni1 O2 P5'
_chemical_formula_sum 'C66 H74 F7 N4 Ni O2 P5'
_chemical_formula_weight 1301.90
_space_group_IT_number 14
_symmetry_cell_setting monoclinic
_symmetry_space_group_name_Hall '-P 2ybc'
_symmetry_space_group_name_H-M 'P 1 21/c 1'
_atom_sites_solution_hydrogens difmap
_atom_sites_solution_primary other
_audit_creation_date 2014-04-02
_audit_creation_method CRYSTALS_ver_14.43
_cell_angle_alpha 90
_cell_angle_beta 102.4080(12)
_cell_angle_gamma 90
_cell_formula_units_Z 4
_cell_length_a 11.4847(3)
_cell_length_b 22.5930(6)
_cell_length_c 24.5214(6)
_cell_measurement_reflns_used 9802
_cell_measurement_temperature 120
_cell_measurement_theta_max 30
_cell_measurement_theta_min 2
_cell_volume 6214.0(3)
_computing_cell_refinement 'Apex2 (Bruker AXS, 2006)'
_computing_data_collection 'Apex2 (Bruker AXS, 2006)'
_computing_data_reduction 'Apex2 (Bruker AXS, 2006)'
_computing_molecular_graphics 'CAMERON (Watkin et al., 1996)'
_computing_publication_material 'CRYSTALS (Betteridge et al., 2003)'
_computing_structure_refinement 'CRYSTALS (Betteridge et al., 2003)'
_computing_structure_solution 'Superflip (Palatinus & Chapuis, 2007)'
_diffrn_ambient_temperature 120
_diffrn_measured_fraction_theta_full 0.999
_diffrn_measured_fraction_theta_max 0.999
_diffrn_measurement_device Area
_diffrn_measurement_device_type 'Bruker Kappa Apex2'
_diffrn_measurement_method '\f & \w scans'
_diffrn_radiation_monochromator graphite
_diffrn_radiation_type 'Mo K\a'
_diffrn_radiation_wavelength 0.71073
_diffrn_reflns_av_R_equivalents 0.051
_diffrn_reflns_limit_h_max 15
_diffrn_reflns_limit_h_min -16
_diffrn_reflns_limit_k_max 31
_diffrn_reflns_limit_k_min -29
_diffrn_reflns_limit_l_max 34
_diffrn_reflns_limit_l_min -30
_diffrn_reflns_number 102579
_diffrn_reflns_theta_full 30.030
_diffrn_reflns_theta_max 30.030
_diffrn_reflns_theta_min 1.239
_diffrn_standards_number 0
_exptl_absorpt_coefficient_mu 0.510
_exptl_absorpt_correction_T_max 0.94
_exptl_absorpt_correction_T_min 0.90
_exptl_absorpt_correction_type numerical
_exptl_absorpt_process_details
; 
 Analytical Absorption (De Meulenaer & Tompa, 1965) 
;
_exptl_crystal_colour red
_exptl_crystal_density_diffrn 1.392
_exptl_crystal_density_method 'not measured'
_exptl_crystal_description prism
_exptl_crystal_F_000 2720
_exptl_crystal_size_max 0.470
_exptl_crystal_size_mid 0.200
_exptl_crystal_size_min 0.130
_refine_diff_density_max 0.78
_refine_diff_density_min -0.59
_refine_ls_extinction_method None
_refine_ls_goodness_of_fit_ref 0.9781
_refine_ls_hydrogen_treatment constr
_refine_ls_matrix_type full
_refine_ls_number_parameters 766
_refine_ls_number_reflns 18137
_refine_ls_number_restraints 0
_refine_ls_R_factor_all 0.0517
_refine_ls_R_factor_gt 0.0356
_refine_ls_shift/su_max 0.0026701
_refine_ls_shift/su_mean 0.0001130
_refine_ls_structure_factor_coef Fsqd
_refine_ls_weighting_details
;
 Method= Modified Sheldrick 
 w=1/[\s^2^(F^2^) + ( 0.04P)^2^ + 4.39P] 
 ,where P=(max(Fo^2^,0) + 2Fc^2^)/3 
;
_refine_ls_weighting_scheme calc
_refine_ls_wR_factor_all 0.0912
_refine_ls_wR_factor_gt 0.0825
_refine_ls_wR_factor_ref 0.0912
_reflns_limit_h_max 15
_reflns_limit_h_min -16
_reflns_limit_k_max 31
_reflns_limit_k_min 0
_reflns_limit_l_max 34
_reflns_limit_l_min 0
_reflns_number_gt 13655
_reflns_number_total 18137
_reflns_threshold_expression I>2.0\s(I)
_oxford_diffrn_Wilson_B_factor 0.00
_oxford_diffrn_Wilson_scale 0.00
_oxford_refine_ls_r_factor_ref 0.0517
_oxford_refine_ls_scale 0.083055(9)
_oxford_reflns_number_all 18137
_oxford_reflns_threshold_expression_ref I>-10.0\s(I)
_oxford_structure_analysis_title 'mwb4_077_0m in P2(1)/c'
_cod_data_source_file ic5b01363_si_002.cif
_cod_data_source_block 3
_cod_depositor_comments
;
The following automatic conversions were performed:

'_atom_sites_solution_primary' value 'Other' changed to 'other'
according to
/usr/data/users/saulius/crontab/automatic-downloads/rss-feeds/ACS/lib/dictionaries/cif_core.dic
dictionary named 'cif_core.dic' version 2.4.2 from 2011-04-26.

Automatic conversion script
Id: cif_fix_values 3271 2015-04-21 07:52:19Z andrius 

 Adding full bibliography for 4344091--4344096.cif.
;
_cod_original_sg_symbol_Hall '-P 2ybc '
_cod_original_sg_symbol_H-M 'P 1 21/c 1 '
_cod_original_formula_sum 'C66 H74 F7 N4 Ni1 O2 P5'
_cod_database_code 4344093

loop_
_symmetry_equiv_pos_as_xyz
x,y,z
-x,-y,-z
-x,y+1/2,-z+1/2
x,-y+1/2,z+1/2

loop_
_atom_site_label
_atom_site_type_symbol
_atom_site_fract_x
_atom_site_fract_y
_atom_site_fract_z
_atom_site_U_iso_or_equiv
_atom_site_occupancy
_atom_site_adp_type
_atom_site_refinement_flags_posn
Ni1 Ni 0.087873(16) 0.291818(8) 0.640375(8) 0.0117 1.0000 Uani .
P1 P 0.13716(3) 0.374386(17) 0.624962(16) 0.0132 1.0000 Uani .
P2 P -0.03703(3) 0.329554(18) 0.687032(16) 0.0137 1.0000 Uani .
P3 P 0.20918(3) 0.239253(18) 0.697605(17) 0.0145 1.0000 Uani .
P4 P 0.04108(4) 0.219511(17) 0.579570(16) 0.0141 1.0000 Uani .
P5 P 0.55734(4) 0.098913(19) 0.866836(17) 0.0181 1.0000 Uani .
F1 F 0.16770(9) 0.23029(5) 0.75612(4) 0.0237 1.0000 Uani .
F2 F 0.54794(12) 0.10665(6) 0.93038(5) 0.0412 1.0000 Uani .
F3 F 0.54815(10) 0.16915(5) 0.85795(4) 0.0290 1.0000 Uani .
F4 F 0.41524(9) 0.09374(5) 0.84846(5) 0.0304 1.0000 Uani .
F5 F 0.56686(10) 0.02881(5) 0.87474(5) 0.0330 1.0000 Uani .
F6 F 0.69928(9) 0.10429(5) 0.88443(5) 0.0318 1.0000 Uani .
F7 F 0.56649(9) 0.09122(4) 0.80288(4) 0.0244 1.0000 Uani .
O1 O 0.25702(16) 0.54152(9) 1.02724(8) 0.0571 1.0000 Uani .
O2 O 0.44525(16) 0.52276(8) 0.86902(7) 0.0517 1.0000 Uani .
N1 N 0.14545(12) 0.42296(6) 0.57646(5) 0.0159 1.0000 Uani .
N2 N 0.13925(12) 0.42654(6) 0.67314(5) 0.0160 1.0000 Uani .
N3 N 0.35425(11) 0.24790(6) 0.71707(6) 0.0158 1.0000 Uani .
N4 N 0.22366(12) 0.16807(6) 0.67953(6) 0.0169 1.0000 Uani .
C1 C 0.13608(14) 0.40754(7) 0.51864(6) 0.0152 1.0000 Uani .
C2 C 0.23831(14) 0.40932(7) 0.49643(7) 0.0167 1.0000 Uani .
C3 C 0.35574(15) 0.43120(9) 0.52961(7) 0.0248 1.0000 Uani .
C4 C 0.22845(15) 0.39089(8) 0.44139(7) 0.0212 1.0000 Uani .
C5 C 0.12059(16) 0.37243(8) 0.40865(7) 0.0239 1.0000 Uani .
C6 C 0.1137(2) 0.35141(12) 0.34971(9) 0.0439 1.0000 Uani .
C7 C 0.01945(15) 0.37376(8) 0.43119(7) 0.0220 1.0000 Uani .
C8 C 0.02473(14) 0.39139(7) 0.48613(7) 0.0173 1.0000 Uani .
C9 C -0.08595(14) 0.39217(8) 0.50936(7) 0.0222 1.0000 Uani .
C10 C 0.14112(17) 0.48550(7) 0.59324(7) 0.0234 1.0000 Uani .
C11 C 0.17782(18) 0.48502(7) 0.65671(7) 0.0247 1.0000 Uani .
C12 C 0.13774(14) 0.41409(7) 0.72985(6) 0.0161 1.0000 Uani .
C13 C 0.21364(15) 0.44478(7) 0.77207(7) 0.0201 1.0000 Uani .
C14 C 0.21332(15) 0.43321(8) 0.82771(7) 0.0239 1.0000 Uani .
C15 C 0.13648(16) 0.39191(8) 0.84153(7) 0.0237 1.0000 Uani .
C16 C 0.05920(15) 0.36125(8) 0.79936(7) 0.0203 1.0000 Uani .
C17 C 0.05781(13) 0.37181(7) 0.74331(6) 0.0155 1.0000 Uani .
C18 C -0.14710(13) 0.38460(7) 0.65453(7) 0.0161 1.0000 Uani .
C19 C -0.14815(15) 0.44306(8) 0.67248(7) 0.0221 1.0000 Uani .
C20 C -0.23189(16) 0.48261(8) 0.64397(8) 0.0278 1.0000 Uani .
C21 C -0.31470(15) 0.46485(8) 0.59715(8) 0.0263 1.0000 Uani .
C22 C -0.31449(15) 0.40694(9) 0.57893(7) 0.0242 1.0000 Uani .
C23 C -0.23192(14) 0.36698(8) 0.60776(7) 0.0201 1.0000 Uani .
C24 C -0.12517(14) 0.28095(7) 0.72129(7) 0.0176 1.0000 Uani .
C25 C -0.21038(15) 0.30322(8) 0.74910(7) 0.0234 1.0000 Uani .
C26 C -0.27449(15) 0.26502(9) 0.77574(8) 0.0288 1.0000 Uani .
C27 C -0.25527(16) 0.20463(9) 0.77484(8) 0.0302 1.0000 Uani .
C28 C -0.17376(16) 0.18217(9) 0.74651(8) 0.0277 1.0000 Uani .
C29 C -0.10848(15) 0.22009(8) 0.71967(7) 0.0208 1.0000 Uani .
C30 C 0.41398(13) 0.30379(7) 0.72653(7) 0.0159 1.0000 Uani .
C31 C 0.43045(14) 0.33005(7) 0.77927(7) 0.0185 1.0000 Uani .
C32 C 0.39012(16) 0.30075(8) 0.82669(7) 0.0246 1.0000 Uani .
C33 C 0.48863(14) 0.38458(8) 0.78726(7) 0.0210 1.0000 Uani .
C34 C 0.53123(14) 0.41264(8) 0.74507(8) 0.0225 1.0000 Uani .
C35 C 0.59465(18) 0.47125(8) 0.75547(9) 0.0316 1.0000 Uani .
C36 C 0.51512(15) 0.38477(8) 0.69327(7) 0.0230 1.0000 Uani .
C37 C 0.45805(14) 0.33035(7) 0.68322(7) 0.0200 1.0000 Uani .
C38 C 0.44819(18) 0.29974(9) 0.62795(8) 0.0285 1.0000 Uani .
C39 C 0.42372(14) 0.19270(7) 0.72133(8) 0.0215 1.0000 Uani .
C40 C 0.33244(14) 0.14282(7) 0.71525(8) 0.0217 1.0000 Uani .
C41 C 0.12319(14) 0.13142(7) 0.66075(7) 0.0170 1.0000 Uani .
C42 C 0.11573(15) 0.07659(7) 0.68640(7) 0.0217 1.0000 Uani .
C43 C 0.02064(16) 0.03865(8) 0.66726(8) 0.0263 1.0000 Uani .
C44 C -0.06794(16) 0.05470(8) 0.62201(8) 0.0245 1.0000 Uani .
C45 C -0.06121(14) 0.10879(7) 0.59617(7) 0.0200 1.0000 Uani .
C46 C 0.03213(14) 0.14820(7) 0.61464(6) 0.0157 1.0000 Uani .
C47 C 0.14809(14) 0.20222(7) 0.53639(7) 0.0183 1.0000 Uani .
C48 C 0.17921(17) 0.14402(8) 0.52691(7) 0.0252 1.0000 Uani .
C49 C 0.26380(19) 0.13203(9) 0.49555(8) 0.0320 1.0000 Uani .
C50 C 0.31682(18) 0.17797(10) 0.47272(8) 0.0327 1.0000 Uani .
C51 C 0.28489(19) 0.23589(9) 0.48077(8) 0.0317 1.0000 Uani .
C52 C 0.20242(17) 0.24790(8) 0.51296(7) 0.0250 1.0000 Uani .
C53 C -0.10263(15) 0.22556(7) 0.53040(7) 0.0196 1.0000 Uani .
C54 C -0.11179(18) 0.23822(8) 0.47411(7) 0.0274 1.0000 Uani .
C55 C -0.2226(2) 0.25114(9) 0.44013(8) 0.0369 1.0000 Uani .
C56 C -0.32414(19) 0.25067(9) 0.46117(9) 0.0375 1.0000 Uani .
C57 C -0.31675(17) 0.23703(8) 0.51658(9) 0.0314 1.0000 Uani .
C58 C -0.20668(15) 0.22541(8) 0.55137(8) 0.0241 1.0000 Uani .
C59 C 0.3064(3) 0.58483(15) 1.06814(14) 0.0691 1.0000 Uani .
C60 C 0.2176(3) 0.59463(13) 1.10445(11) 0.0585 1.0000 Uani .
C61 C 0.1027(2) 0.57439(11) 1.06744(11) 0.0494 1.0000 Uani .
C62 C 0.1455(3) 0.52421(12) 1.03641(12) 0.0549 1.0000 Uani .
C63 C 0.4592(3) 0.52925(13) 0.92850(12) 0.0585 1.0000 Uani .
C64 C 0.4183(2) 0.59052(12) 0.93853(11) 0.0488 1.0000 Uani .
C65 C 0.4282(3) 0.62256(12) 0.88582(12) 0.0587 1.0000 Uani .
C66 C 0.3940(2) 0.57506(11) 0.84109(10) 0.0449 1.0000 Uani .
H31 H 0.4186 0.4180 0.5143 0.0369 1.0000 Uiso R
H32 H 0.3700 0.4207 0.5681 0.0370 1.0000 Uiso R
H33 H 0.3578 0.4737 0.5293 0.0377 1.0000 Uiso R
H41 H 0.2972 0.3912 0.4259 0.0249 1.0000 Uiso R
H61 H 0.0765 0.3141 0.3422 0.0669 1.0000 Uiso R
H62 H 0.0719 0.3787 0.3239 0.0677 1.0000 Uiso R
H63 H 0.1897 0.3489 0.3419 0.0662 1.0000 Uiso R
H71 H -0.0546 0.3621 0.4095 0.0262 1.0000 Uiso R
H91 H -0.0846 0.3605 0.5362 0.0331 1.0000 Uiso R
H92 H -0.1574 0.3872 0.4799 0.0330 1.0000 Uiso R
H93 H -0.0921 0.4284 0.5285 0.0336 1.0000 Uiso R
H101 H 0.0615 0.5004 0.5815 0.0275 1.0000 Uiso R
H102 H 0.1950 0.5093 0.5773 0.0283 1.0000 Uiso R
H111 H 0.2637 0.4898 0.6693 0.0297 1.0000 Uiso R
H112 H 0.1354 0.5157 0.6718 0.0296 1.0000 Uiso R
H131 H 0.2665 0.4726 0.7622 0.0240 1.0000 Uiso R
H141 H 0.2666 0.4530 0.8549 0.0286 1.0000 Uiso R
H151 H 0.1339 0.3842 0.8789 0.0282 1.0000 Uiso R
H161 H 0.0091 0.3324 0.8092 0.0241 1.0000 Uiso R
H191 H -0.0924 0.4558 0.7039 0.0256 1.0000 Uiso R
H201 H -0.2320 0.5216 0.6558 0.0337 1.0000 Uiso R
H211 H -0.3690 0.4913 0.5784 0.0314 1.0000 Uiso R
H221 H -0.3686 0.3941 0.5472 0.0296 1.0000 Uiso R
H231 H -0.2322 0.3281 0.5956 0.0239 1.0000 Uiso R
H251 H -0.2238 0.3440 0.7498 0.0281 1.0000 Uiso R
H261 H -0.3297 0.2798 0.7949 0.0349 1.0000 Uiso R
H271 H -0.2973 0.1792 0.7927 0.0362 1.0000 Uiso R
H281 H -0.1607 0.1411 0.7450 0.0333 1.0000 Uiso R
H291 H -0.0522 0.2050 0.7010 0.0249 1.0000 Uiso R
H321 H 0.3061 0.3036 0.8225 0.0366 1.0000 Uiso R
H322 H 0.4266 0.3194 0.8611 0.0375 1.0000 Uiso R
H323 H 0.4100 0.2596 0.8290 0.0368 1.0000 Uiso R
H331 H 0.4993 0.4028 0.8221 0.0252 1.0000 Uiso R
H351 H 0.5703 0.4966 0.7243 0.0477 1.0000 Uiso R
H352 H 0.6795 0.4667 0.7617 0.0475 1.0000 Uiso R
H353 H 0.5796 0.4896 0.7879 0.0473 1.0000 Uiso R
H361 H 0.5460 0.4023 0.6647 0.0279 1.0000 Uiso R
H381 H 0.3724 0.2801 0.6162 0.0441 1.0000 Uiso R
H382 H 0.5128 0.2724 0.6323 0.0438 1.0000 Uiso R
H383 H 0.4619 0.3264 0.6000 0.0438 1.0000 Uiso R
H391 H 0.4670 0.1917 0.6919 0.0260 1.0000 Uiso R
H392 H 0.4797 0.1908 0.7571 0.0261 1.0000 Uiso R
H401 H 0.3572 0.1078 0.6971 0.0262 1.0000 Uiso R
H402 H 0.3182 0.1317 0.7513 0.0264 1.0000 Uiso R
H421 H 0.1748 0.0660 0.7171 0.0258 1.0000 Uiso R
H431 H 0.0170 0.0009 0.6854 0.0317 1.0000 Uiso R
H441 H -0.1311 0.0287 0.6094 0.0290 1.0000 Uiso R
H451 H -0.1202 0.1193 0.5659 0.0237 1.0000 Uiso R
H481 H 0.1444 0.1121 0.5425 0.0295 1.0000 Uiso R
H491 H 0.2848 0.0926 0.4898 0.0381 1.0000 Uiso R
H501 H 0.3743 0.1701 0.4509 0.0396 1.0000 Uiso R
H511 H 0.3196 0.2672 0.4657 0.0378 1.0000 Uiso R
H521 H 0.1832 0.2874 0.5192 0.0297 1.0000 Uiso R
H541 H -0.0455 0.2384 0.4585 0.0324 1.0000 Uiso R
H551 H -0.2257 0.2598 0.4033 0.0435 1.0000 Uiso R
H561 H -0.3989 0.2606 0.4382 0.0443 1.0000 Uiso R
H571 H -0.3855 0.2370 0.5308 0.0390 1.0000 Uiso R
H581 H -0.2019 0.2168 0.5905 0.0291 1.0000 Uiso R
H591 H 0.3824 0.5705 1.0891 0.0839 1.0000 Uiso R
H592 H 0.3196 0.6221 1.0484 0.0848 1.0000 Uiso R
H601 H 0.2135 0.6358 1.1167 0.0706 1.0000 Uiso R
H602 H 0.2343 0.5689 1.1372 0.0708 1.0000 Uiso R
H611 H 0.0428 0.5624 1.0893 0.0601 1.0000 Uiso R
H612 H 0.0703 0.6057 1.0399 0.0598 1.0000 Uiso R
H621 H 0.0916 0.5171 0.9997 0.0672 1.0000 Uiso R
H622 H 0.1577 0.4883 1.0598 0.0667 1.0000 Uiso R
H631 H 0.5462 0.5243 0.9451 0.0705 1.0000 Uiso R
H632 H 0.4052 0.4988 0.9431 0.0717 1.0000 Uiso R
H641 H 0.4714 0.6093 0.9734 0.0591 1.0000 Uiso R
H642 H 0.3313 0.5893 0.9430 0.0599 1.0000 Uiso R
H651 H 0.3676 0.6531 0.8748 0.0687 1.0000 Uiso R
H652 H 0.5128 0.6351 0.8927 0.0714 1.0000 Uiso R
H661 H 0.3051 0.5706 0.8288 0.0538 1.0000 Uiso R
H662 H 0.4281 0.5823 0.8080 0.0546 1.0000 Uiso R

loop_
_atom_site_aniso_label
_atom_site_aniso_U_11
_atom_site_aniso_U_22
_atom_site_aniso_U_33
_atom_site_aniso_U_23
_atom_site_aniso_U_13
_atom_site_aniso_U_12
Ni1 0.01256(8) 0.01098(9) 0.01152(9) 0.00203(7) 0.00275(7) 0.00059(7)
P1 0.01619(17) 0.01206(17) 0.01200(17) 0.00065(14) 0.00423(14) 0.00035(14)
P2 0.01283(16) 0.01530(18) 0.01332(17) 0.00293(14) 0.00390(14) 0.00155(14)
P3 0.01395(17) 0.01375(18) 0.01511(18) 0.00255(14) 0.00136(14) 0.00085(14)
P4 0.01666(17) 0.01179(17) 0.01315(17) 0.00190(14) 0.00152(14) -0.00029(14)
P5 0.01696(18) 0.0204(2) 0.01645(19) 0.00423(16) 0.00278(15) 0.00050(15)
F1 0.0220(5) 0.0321(6) 0.0177(5) 0.0066(4) 0.0062(4) 0.0000(4)
F2 0.0495(7) 0.0581(8) 0.0167(5) 0.0026(5) 0.0087(5) -0.0019(6)
F3 0.0373(6) 0.0185(5) 0.0292(6) -0.0021(4) 0.0025(5) 0.0044(4)
F4 0.0164(5) 0.0426(7) 0.0323(6) 0.0042(5) 0.0053(4) 0.0007(4)
F5 0.0330(6) 0.0213(5) 0.0427(7) 0.0140(5) 0.0039(5) -0.0011(4)
F6 0.0170(5) 0.0342(6) 0.0401(6) 0.0061(5) -0.0029(4) -0.0014(4)
F7 0.0316(5) 0.0233(5) 0.0204(5) -0.0012(4) 0.0102(4) -0.0027(4)
O1 0.0476(10) 0.0663(12) 0.0545(11) -0.0155(9) 0.0046(8) 0.0029(9)
O2 0.0541(10) 0.0482(10) 0.0496(10) -0.0129(8) 0.0042(8) 0.0068(8)
N1 0.0229(6) 0.0116(6) 0.0137(6) 0.0008(5) 0.0052(5) -0.0020(5)
N2 0.0213(6) 0.0131(6) 0.0147(6) -0.0016(5) 0.0065(5) -0.0030(5)
N3 0.0134(6) 0.0145(6) 0.0184(6) 0.0025(5) 0.0012(5) 0.0009(5)
N4 0.0172(6) 0.0122(6) 0.0193(6) 0.0039(5) -0.0005(5) 0.0023(5)
C1 0.0206(7) 0.0122(7) 0.0131(7) 0.0019(5) 0.0042(6) -0.0019(6)
C2 0.0181(7) 0.0164(7) 0.0158(7) 0.0025(6) 0.0037(6) -0.0036(6)
C3 0.0197(8) 0.0341(10) 0.0207(8) -0.0014(7) 0.0049(6) -0.0055(7)
C4 0.0239(8) 0.0228(8) 0.0193(8) 0.0006(6) 0.0098(6) -0.0043(6)
C5 0.0305(9) 0.0260(9) 0.0160(8) -0.0025(7) 0.0069(7) -0.0073(7)
C6 0.0455(12) 0.0661(16) 0.0227(10) -0.0174(10) 0.0132(9) -0.0203(11)
C7 0.0223(8) 0.0236(8) 0.0185(8) 0.0013(6) 0.0011(6) -0.0051(7)
C8 0.0186(7) 0.0156(7) 0.0179(7) 0.0037(6) 0.0046(6) -0.0009(6)
C9 0.0170(7) 0.0266(9) 0.0233(8) 0.0033(7) 0.0052(6) -0.0001(6)
C10 0.0374(10) 0.0118(7) 0.0227(8) -0.0001(6) 0.0102(7) -0.0028(7)
C11 0.0389(10) 0.0147(7) 0.0224(8) -0.0033(6) 0.0111(7) -0.0071(7)
C12 0.0166(7) 0.0181(7) 0.0145(7) -0.0018(6) 0.0049(6) 0.0031(6)
C13 0.0192(7) 0.0195(8) 0.0213(8) -0.0047(6) 0.0039(6) 0.0019(6)
C14 0.0236(8) 0.0285(9) 0.0173(8) -0.0077(7) -0.0007(6) 0.0068(7)
C15 0.0271(8) 0.0296(9) 0.0137(7) -0.0011(7) 0.0031(6) 0.0100(7)
C16 0.0211(7) 0.0233(8) 0.0172(7) 0.0029(6) 0.0057(6) 0.0056(6)
C17 0.0156(7) 0.0178(7) 0.0131(7) -0.0009(6) 0.0036(5) 0.0049(6)
C18 0.0144(7) 0.0186(7) 0.0170(7) 0.0053(6) 0.0069(6) 0.0040(6)
C19 0.0216(8) 0.0211(8) 0.0229(8) 0.0016(7) 0.0034(6) 0.0037(6)
C20 0.0292(9) 0.0200(8) 0.0346(10) 0.0052(7) 0.0077(8) 0.0080(7)
C21 0.0203(8) 0.0295(9) 0.0300(9) 0.0140(8) 0.0075(7) 0.0114(7)
C22 0.0161(7) 0.0348(10) 0.0212(8) 0.0072(7) 0.0027(6) 0.0047(7)
C23 0.0168(7) 0.0222(8) 0.0219(8) 0.0014(6) 0.0051(6) 0.0024(6)
C24 0.0145(7) 0.0225(8) 0.0157(7) 0.0060(6) 0.0032(6) 0.0000(6)
C25 0.0172(7) 0.0288(9) 0.0254(9) 0.0061(7) 0.0070(6) 0.0050(7)
C26 0.0164(7) 0.0450(11) 0.0270(9) 0.0094(8) 0.0089(7) 0.0025(8)
C27 0.0200(8) 0.0414(11) 0.0293(9) 0.0155(8) 0.0055(7) -0.0073(8)
C28 0.0243(8) 0.0262(9) 0.0312(10) 0.0101(8) 0.0028(7) -0.0046(7)
C29 0.0189(7) 0.0230(8) 0.0207(8) 0.0057(6) 0.0042(6) -0.0007(6)
C30 0.0133(6) 0.0163(7) 0.0173(7) 0.0013(6) 0.0017(5) 0.0007(5)
C31 0.0150(7) 0.0219(8) 0.0180(7) 0.0004(6) 0.0024(6) 0.0034(6)
C32 0.0295(9) 0.0270(9) 0.0186(8) 0.0007(7) 0.0078(7) 0.0014(7)
C33 0.0188(7) 0.0216(8) 0.0212(8) -0.0046(6) 0.0013(6) 0.0024(6)
C34 0.0169(7) 0.0189(8) 0.0305(9) -0.0006(7) 0.0027(7) 0.0003(6)
C35 0.0330(10) 0.0221(9) 0.0385(11) -0.0020(8) 0.0048(8) -0.0054(8)
C36 0.0226(8) 0.0221(8) 0.0256(9) 0.0035(7) 0.0079(7) -0.0020(7)
C37 0.0197(7) 0.0205(8) 0.0201(8) 0.0004(6) 0.0051(6) -0.0007(6)
C38 0.0375(10) 0.0296(10) 0.0210(8) -0.0012(7) 0.0121(8) -0.0063(8)
C39 0.0162(7) 0.0180(8) 0.0285(9) 0.0039(7) 0.0008(6) 0.0027(6)
C40 0.0190(7) 0.0160(7) 0.0275(9) 0.0063(6) -0.0007(6) 0.0038(6)
C41 0.0181(7) 0.0142(7) 0.0189(7) 0.0016(6) 0.0047(6) 0.0004(6)
C42 0.0244(8) 0.0163(7) 0.0230(8) 0.0059(6) 0.0018(7) 0.0002(6)
C43 0.0302(9) 0.0162(8) 0.0324(10) 0.0079(7) 0.0068(8) -0.0024(7)
C44 0.0235(8) 0.0173(8) 0.0316(9) 0.0034(7) 0.0034(7) -0.0056(6)
C45 0.0192(7) 0.0170(7) 0.0223(8) 0.0025(6) 0.0013(6) -0.0016(6)
C46 0.0185(7) 0.0123(7) 0.0167(7) 0.0014(6) 0.0045(6) 0.0003(6)
C47 0.0223(7) 0.0188(7) 0.0133(7) -0.0004(6) 0.0028(6) 0.0008(6)
C48 0.0333(9) 0.0196(8) 0.0238(9) 0.0009(7) 0.0088(7) 0.0025(7)
C49 0.0418(11) 0.0287(10) 0.0283(10) -0.0015(8) 0.0136(8) 0.0104(8)
C50 0.0368(10) 0.0411(11) 0.0242(9) 0.0009(8) 0.0153(8) 0.0093(9)
C51 0.0390(11) 0.0316(10) 0.0291(10) 0.0049(8) 0.0177(8) -0.0008(8)
C52 0.0342(9) 0.0200(8) 0.0235(9) 0.0013(7) 0.0121(7) 0.0005(7)
C53 0.0235(8) 0.0129(7) 0.0188(8) 0.0010(6) -0.0036(6) -0.0011(6)
C54 0.0342(10) 0.0239(9) 0.0205(8) 0.0034(7) -0.0024(7) -0.0063(7)
C55 0.0445(12) 0.0347(11) 0.0235(9) 0.0094(8) -0.0104(8) -0.0069(9)
C56 0.0318(10) 0.0281(10) 0.0417(12) 0.0067(9) -0.0165(9) -0.0026(8)
C57 0.0229(8) 0.0252(9) 0.0406(11) 0.0017(8) -0.0053(8) 0.0008(7)
C58 0.0225(8) 0.0203(8) 0.0261(9) 0.0005(7) -0.0026(7) 0.0015(7)
C59 0.0544(17) 0.0667(19) 0.079(2) -0.0295(17) -0.0011(15) -0.0007(15)
C60 0.084(2) 0.0479(15) 0.0375(13) -0.0044(11) 0.0005(13) 0.0114(14)
C61 0.0576(15) 0.0411(13) 0.0515(15) 0.0069(11) 0.0165(12) -0.0008(11)
C62 0.0711(18) 0.0394(13) 0.0557(16) -0.0019(12) 0.0170(14) -0.0097(13)
C63 0.0605(17) 0.0558(16) 0.0512(16) -0.0075(13) -0.0057(13) 0.0061(13)
C64 0.0426(13) 0.0566(15) 0.0471(14) -0.0042(12) 0.0094(11) -0.0020(11)
C65 0.088(2) 0.0374(13) 0.0603(17) -0.0058(12) 0.0376(16) -0.0107(13)
C66 0.0521(14) 0.0438(13) 0.0434(13) -0.0046(11) 0.0208(11) -0.0110(11)

loop_
_atom_type_symbol
_atom_type_scat_dispersion_real
_atom_type_scat_dispersion_imag
_atom_type_scat_Cromer_Mann_a1
_atom_type_scat_Cromer_Mann_b1
_atom_type_scat_Cromer_Mann_a2
_atom_type_scat_Cromer_Mann_b2
_atom_type_scat_Cromer_Mann_a3
_atom_type_scat_Cromer_Mann_b3
_atom_type_scat_Cromer_Mann_a4
_atom_type_scat_Cromer_Mann_b4
_atom_type_scat_Cromer_Mann_c
_atom_type_scat_source
C 0.0033 0.0016 2.3100 20.8439 1.0200 10.2075 1.5886 0.5687 0.8650 51.6512 0.2156 'International Tables Vol C 4.2.6.8 and 6.1.1.4'
H 0.0000 0.0000 0.4930 10.5109 0.3229 26.1257 0.1402 3.1424 0.0408 57.7998 0.0030 'International Tables Vol C 4.2.6.8 and 6.1.1.4'
N 0.0061 0.0033 12.2126 0.0057 3.1322 9.8933 2.0125 28.9975 1.1663 0.5826 -11.5290 'International Tables Vol C 4.2.6.8 and 6.1.1.4'
O 0.0106 0.0060 3.0485 13.2771 2.2868 5.7011 1.5463 0.3239 0.8670 32.9089 0.2508 'International Tables Vol C 4.2.6.8 and 6.1.1.4'
F 0.0171 0.0103 3.5392 10.2825 2.6412 4.2944 1.5170 0.2615 1.0243 26.1476 0.2776 'International Tables Vol C 4.2.6.8 and 6.1.1.4'
P 0.1023 0.0942 6.4345 1.9067 4.1791 27.1570 1.7800 0.5260 1.4908 68.1645 1.1149 'International Tables Vol C 4.2.6.8 and 6.1.1.4'
Ni 0.3393 1.1124 12.8376 3.8785 7.2920 0.2565 4.4438 12.1763 2.3800 66.3421 1.0341 'International Tables Vol C 4.2.6.8 and 6.1.1.4'

loop_
_geom_angle_atom_site_label_1
_geom_angle_atom_site_label_2
_geom_angle_atom_site_label_3
_geom_angle
_geom_angle_publ_flag
P1 Ni1 P2 88.823(17) yes
P1 Ni1 P3 118.284(18) yes
P2 Ni1 P3 106.479(17) yes
P1 Ni1 P4 126.867(17) yes
P2 Ni1 P4 123.447(17) yes
P3 Ni1 P4 93.604(17) yes
Ni1 P1 N1 145.33(5) yes
Ni1 P1 N2 119.03(5) yes
N1 P1 N2 92.69(7) yes
Ni1 P2 C17 104.25(5) yes
Ni1 P2 C18 120.39(5) yes
C17 P2 C18 102.54(7) yes
Ni1 P2 C24 119.91(6) yes
C17 P2 C24 105.47(7) yes
C18 P2 C24 102.17(7) yes
Ni1 P3 F1 112.37(4) yes
Ni1 P3 N3 127.42(5) yes
F1 P3 N3 103.33(6) yes
Ni1 P3 N4 116.68(5) yes
F1 P3 N4 100.26(6) yes
N3 P3 N4 92.21(7) yes
Ni1 P4 C46 111.33(5) yes
Ni1 P4 C47 117.04(5) yes
C46 P4 C47 101.28(7) yes
Ni1 P4 C53 116.50(6) yes
C46 P4 C53 103.92(7) yes
C47 P4 C53 104.95(8) yes
F2 P5 F3 90.46(7) yes
F2 P5 F4 90.24(7) yes
F3 P5 F4 90.03(6) yes
F2 P5 F5 90.42(7) yes
F3 P5 F5 179.12(7) yes
F4 P5 F5 90.05(6) yes
F2 P5 F6 90.41(7) yes
F3 P5 F6 89.72(6) yes
F4 P5 F6 179.31(6) yes
F5 P5 F6 90.19(6) yes
F2 P5 F7 179.86(7) yes
F3 P5 F7 89.46(6) yes
F4 P5 F7 89.65(6) yes
F5 P5 F7 89.66(6) yes
F6 P5 F7 89.71(6) yes
C59 O1 C62 108.5(2) yes
C63 O2 C66 110.25(19) yes
P1 N1 C1 123.32(10) yes
P1 N1 C10 115.39(10) yes
C1 N1 C10 120.39(12) yes
P1 N2 C11 113.51(10) yes
P1 N2 C12 123.53(11) yes
C11 N2 C12 120.73(13) yes
P3 N3 C30 124.92(10) yes
P3 N3 C39 114.85(10) yes
C30 N3 C39 120.14(12) yes
P3 N4 C40 109.33(10) yes
P3 N4 C41 121.63(11) yes
C40 N4 C41 119.58(13) yes
N1 C1 C2 119.03(14) yes
N1 C1 C8 119.23(14) yes
C2 C1 C8 121.74(14) yes
C1 C2 C3 122.04(14) yes
C1 C2 C4 117.96(14) yes
C3 C2 C4 119.99(14) yes
C2 C3 H31 111.1 no
C2 C3 H32 113.4 no
H31 C3 H32 109.6 no
C2 C3 H33 110.2 no
H31 C3 H33 107.1 no
H32 C3 H33 105.0 no
C2 C4 C5 121.79(15) yes
C2 C4 H41 118.9 no
C5 C4 H41 119.3 no
C4 C5 C6 120.39(16) yes
C4 C5 C7 118.81(15) yes
C6 C5 C7 120.80(16) yes
C5 C6 H61 113.3 no
C5 C6 H62 110.7 no
H61 C6 H62 108.1 no
C5 C6 H63 110.9 no
H61 C6 H63 108.1 no
H62 C6 H63 105.5 no
C5 C7 C8 121.61(15) yes
C5 C7 H71 120.0 no
C8 C7 H71 118.3 no
C1 C8 C7 117.96(15) yes
C1 C8 C9 121.64(15) yes
C7 C8 C9 120.39(15) yes
C8 C9 H91 111.0 no
C8 C9 H92 111.3 no
H91 C9 H92 107.8 no
C8 C9 H93 110.8 no
H91 C9 H93 106.8 no
H92 C9 H93 109.0 no
N1 C10 C11 105.06(13) yes
N1 C10 H101 109.9 no
C11 C10 H101 110.3 no
N1 C10 H102 111.0 no
C11 C10 H102 110.9 no
H101 C10 H102 109.6 no
C10 C11 N2 104.59(13) yes
C10 C11 H111 111.3 no
N2 C11 H111 110.8 no
C10 C11 H112 109.6 no
N2 C11 H112 109.4 no
H111 C11 H112 110.9 no
N2 C12 C13 119.53(14) yes
N2 C12 C17 120.48(14) yes
C13 C12 C17 119.97(14) yes
C12 C13 C14 120.30(16) yes
C12 C13 H131 118.6 no
C14 C13 H131 121.0 no
C13 C14 C15 120.43(16) yes
C13 C14 H141 118.6 no
C15 C14 H141 120.9 no
C14 C15 C16 119.62(16) yes
C14 C15 H151 121.5 no
C16 C15 H151 118.9 no
C15 C16 C17 121.19(16) yes
C15 C16 H161 119.0 no
C17 C16 H161 119.8 no
P2 C17 C12 119.18(11) yes
P2 C17 C16 122.24(13) yes
C12 C17 C16 118.46(14) yes
P2 C18 C19 123.99(12) yes
P2 C18 C23 117.36(12) yes
C19 C18 C23 118.61(14) yes
C18 C19 C20 120.24(16) yes
C18 C19 H191 120.1 no
C20 C19 H191 119.7 no
C19 C20 C21 120.68(17) yes
C19 C20 H201 120.1 no
C21 C20 H201 119.2 no
C20 C21 C22 119.59(16) yes
C20 C21 H211 120.1 no
C22 C21 H211 120.3 no
C21 C22 C23 119.96(17) yes
C21 C22 H221 121.1 no
C23 C22 H221 118.9 no
C18 C23 C22 120.90(16) yes
C18 C23 H231 119.2 no
C22 C23 H231 119.9 no
P2 C24 C25 121.65(13) yes
P2 C24 C29 119.39(12) yes
C25 C24 C29 118.97(15) yes
C24 C25 C26 120.20(17) yes
C24 C25 H251 119.8 no
C26 C25 H251 120.0 no
C25 C26 C27 120.28(17) yes
C25 C26 H261 120.3 no
C27 C26 H261 119.4 no
C26 C27 C28 119.98(17) yes
C26 C27 H271 120.5 no
C28 C27 H271 119.5 no
C27 C28 C29 120.33(18) yes
C27 C28 H281 121.0 no
C29 C28 H281 118.7 no
C28 C29 C24 120.21(17) yes
C28 C29 H291 120.4 no
C24 C29 H291 119.4 no
N3 C30 C31 119.28(14) yes
N3 C30 C37 119.46(14) yes
C31 C30 C37 121.23(15) yes
C30 C31 C32 121.89(15) yes
C30 C31 C33 118.05(15) yes
C32 C31 C33 120.05(15) yes
C31 C32 H321 111.3 no
C31 C32 H322 110.0 no
H321 C32 H322 107.8 no
C31 C32 H323 111.5 no
H321 C32 H323 107.2 no
H322 C32 H323 108.9 no
C31 C33 C34 122.22(16) yes
C31 C33 H331 118.8 no
C34 C33 H331 118.9 no
C33 C34 C35 120.67(17) yes
C33 C34 C36 118.26(16) yes
C35 C34 C36 121.07(17) yes
C34 C35 H351 110.3 no
C34 C35 H352 111.8 no
H351 C35 H352 107.9 no
C34 C35 H353 111.0 no
H351 C35 H353 109.7 no
H352 C35 H353 106.0 no
C34 C36 C37 121.76(16) yes
C34 C36 H361 119.5 no
C37 C36 H361 118.7 no
C30 C37 C36 118.44(15) yes
C30 C37 C38 121.00(15) yes
C36 C37 C38 120.53(15) yes
C37 C38 H381 111.6 no
C37 C38 H382 106.9 no
H381 C38 H382 111.4 no
C37 C38 H383 111.5 no
H381 C38 H383 110.8 no
H382 C38 H383 104.3 no
N3 C39 C40 105.57(13) yes
N3 C39 H391 109.1 no
C40 C39 H391 111.4 no
N3 C39 H392 110.2 no
C40 C39 H392 111.4 no
H391 C39 H392 109.2 no
C39 C40 N4 104.40(13) yes
C39 C40 H401 112.4 no
N4 C40 H401 109.5 no
C39 C40 H402 110.5 no
N4 C40 H402 110.8 no
H401 C40 H402 109.2 no
N4 C41 C42 119.74(14) yes
N4 C41 C46 120.92(14) yes
C42 C41 C46 119.28(14) yes
C41 C42 C43 120.93(16) yes
C41 C42 H421 119.1 no
C43 C42 H421 119.9 no
C42 C43 C44 119.93(16) yes
C42 C43 H431 119.8 no
C44 C43 H431 120.2 no
C43 C44 C45 119.62(16) yes
C43 C44 H441 119.1 no
C45 C44 H441 121.2 no
C44 C45 C46 121.99(15) yes
C44 C45 H451 119.4 no
C46 C45 H451 118.6 no
P4 C46 C41 120.10(11) yes
P4 C46 C45 121.64(12) yes
C41 C46 C45 118.24(14) yes
P4 C47 C48 121.73(13) yes
P4 C47 C52 119.81(13) yes
C48 C47 C52 118.45(16) yes
C47 C48 C49 120.70(17) yes
C47 C48 H481 120.3 no
C49 C48 H481 118.9 no
C48 C49 C50 119.97(18) yes
C48 C49 H491 120.0 no
C50 C49 H491 120.0 no
C49 C50 C51 119.94(17) yes
C49 C50 H501 120.4 no
C51 C50 H501 119.6 no
C50 C51 C52 120.09(18) yes
C50 C51 H511 121.0 no
C52 C51 H511 118.9 no
C47 C52 C51 120.82(17) yes
C47 C52 H521 119.7 no
C51 C52 H521 119.5 no
P4 C53 C54 122.33(14) yes
P4 C53 C58 118.63(13) yes
C54 C53 C58 118.47(16) yes
C53 C54 C55 120.06(19) yes
C53 C54 H541 121.3 no
C55 C54 H541 118.6 no
C54 C55 C56 120.91(19) yes
C54 C55 H551 118.1 no
C56 C55 H551 121.0 no
C55 C56 C57 119.67(18) yes
C55 C56 H561 120.6 no
C57 C56 H561 119.7 no
C56 C57 C58 120.18(19) yes
C56 C57 H571 119.6 no
C58 C57 H571 120.2 no
C53 C58 C57 120.68(18) yes
C53 C58 H581 119.5 no
C57 C58 H581 119.8 no
O1 C59 C60 107.4(2) yes
O1 C59 H591 108.6 no
C60 C59 H591 112.5 no
O1 C59 H592 108.5 no
C60 C59 H592 110.8 no
H591 C59 H592 109.0 no
C59 C60 C61 102.5(2) yes
C59 C60 H601 113.7 no
C61 C60 H601 112.3 no
C59 C60 H602 111.1 no
C61 C60 H602 107.9 no
H601 C60 H602 109.1 no
C60 C61 C62 101.2(2) yes
C60 C61 H611 112.1 no
C62 C61 H611 113.9 no
C60 C61 H612 110.3 no
C62 C61 H612 107.9 no
H611 C61 H612 111.0 no
C61 C62 O1 106.2(2) yes
C61 C62 H621 111.9 no
O1 C62 H621 108.2 no
C61 C62 H622 110.3 no
O1 C62 H622 107.6 no
H621 C62 H622 112.3 no
O2 C63 C64 106.8(2) yes
O2 C63 H631 106.5 no
C64 C63 H631 110.9 no
O2 C63 H632 109.6 no
C64 C63 H632 108.8 no
H631 C63 H632 113.8 no
C63 C64 C65 102.6(2) yes
C63 C64 H641 111.5 no
C65 C64 H641 112.0 no
C63 C64 H642 109.7 no
C65 C64 H642 111.0 no
H641 C64 H642 109.8 no
C64 C65 C66 102.9(2) yes
C64 C65 H651 113.3 no
C66 C65 H651 103.9 no
C64 C65 H652 104.1 no
C66 C65 H652 114.6 no
H651 C65 H652 117.4 no
C65 C66 O2 102.8(2) yes
C65 C66 H661 112.1 no
O2 C66 H661 110.4 no
C65 C66 H662 112.9 no
O2 C66 H662 109.5 no
H661 C66 H662 109.0 no

loop_
_geom_bond_atom_site_label_1
_geom_bond_atom_site_label_2
_geom_bond_distance
_geom_bond_publ_flag
Ni1 P1 2.0088(4) yes
Ni1 P2 2.1906(4) yes
Ni1 P3 2.1167(4) yes
Ni1 P4 2.1992(4) yes
P1 N1 1.6360(13) yes
P1 N2 1.6651(13) yes
P2 C17 1.8319(16) yes
P2 C18 1.8295(15) yes
P2 C24 1.8172(16) yes
P3 F1 1.6189(10) yes
P3 N3 1.6431(13) yes
P3 N4 1.6858(14) yes
P4 C46 1.8395(16) yes
P4 C47 1.8285(17) yes
P4 C53 1.8279(16) yes
P5 F2 1.5945(12) yes
P5 F3 1.6023(11) yes
P5 F4 1.6013(11) yes
P5 F5 1.5966(11) yes
P5 F6 1.5987(11) yes
P5 F7 1.6036(11) yes
O1 C59 1.429(3) yes
O1 C62 1.403(3) yes
O2 C63 1.440(3) yes
O2 C66 1.428(3) yes
N1 C1 1.4412(19) yes
N1 C10 1.476(2) yes
N2 C11 1.477(2) yes
N2 C12 1.423(2) yes
N3 C30 1.432(2) yes
N3 C39 1.472(2) yes
N4 C40 1.478(2) yes
N4 C41 1.414(2) yes
C1 C2 1.397(2) yes
C1 C8 1.402(2) yes
C2 C3 1.501(2) yes
C2 C4 1.394(2) yes
C3 H31 0.931 no
C3 H32 0.953 no
C3 H33 0.962 no
C4 C5 1.388(2) yes
C4 H41 0.947 no
C5 C6 1.507(3) yes
C5 C7 1.390(2) yes
C6 H61 0.945 no
C6 H62 0.938 no
C6 H63 0.935 no
C7 C8 1.394(2) yes
C7 H71 0.939 no
C8 C9 1.501(2) yes
C9 H91 0.970 no
C9 H92 0.977 no
C9 H93 0.953 no
C10 C11 1.523(2) yes
C10 H101 0.958 no
C10 H102 0.963 no
C11 H111 0.974 no
C11 H112 0.965 no
C12 C13 1.387(2) yes
C12 C17 1.412(2) yes
C13 C14 1.390(2) yes
C13 H131 0.941 no
C14 C15 1.376(3) yes
C14 H141 0.919 no
C15 C16 1.394(2) yes
C15 H151 0.940 no
C16 C17 1.392(2) yes
C16 H161 0.935 no
C18 C19 1.393(2) yes
C18 C23 1.394(2) yes
C19 C20 1.387(2) yes
C19 H191 0.936 no
C20 C21 1.383(3) yes
C20 H201 0.927 no
C21 C22 1.383(3) yes
C21 H211 0.914 no
C22 C23 1.388(2) yes
C22 H221 0.931 no
C23 H231 0.928 no
C24 C25 1.401(2) yes
C24 C29 1.390(2) yes
C25 C26 1.386(2) yes
C25 H251 0.936 no
C26 C27 1.383(3) yes
C26 H261 0.929 no
C27 C28 1.377(3) yes
C27 H271 0.920 no
C28 C29 1.393(2) yes
C28 H281 0.941 no
C29 H291 0.933 no
C30 C31 1.398(2) yes
C30 C37 1.406(2) yes
C31 C32 1.496(2) yes
C31 C33 1.395(2) yes
C32 H321 0.951 no
C32 H322 0.957 no
C32 H323 0.955 no
C33 C34 1.389(2) yes
C33 H331 0.933 no
C34 C35 1.506(2) yes
C34 C36 1.394(2) yes
C35 H351 0.947 no
C35 H352 0.959 no
C35 H353 0.945 no
C36 C37 1.390(2) yes
C36 H361 0.939 no
C37 C38 1.504(2) yes
C38 H381 0.964 no
C38 H382 0.954 no
C38 H383 0.949 no
C39 C40 1.524(2) yes
C39 H391 0.961 no
C39 H392 0.970 no
C40 H401 0.981 no
C40 H402 0.967 no
C41 C42 1.400(2) yes
C41 C46 1.417(2) yes
C42 C43 1.388(2) yes
C42 H421 0.929 no
C43 C44 1.383(3) yes
C43 H431 0.966 no
C44 C45 1.386(2) yes
C44 H441 0.933 no
C45 C46 1.392(2) yes
C45 H451 0.922 no
C47 C48 1.395(2) yes
C47 C52 1.392(2) yes
C48 C49 1.389(3) yes
C48 H481 0.944 no
C49 C50 1.381(3) yes
C49 H491 0.941 no
C50 C51 1.385(3) yes
C50 H501 0.951 no
C51 C52 1.384(3) yes
C51 H511 0.927 no
C52 H521 0.939 no
C53 C54 1.391(2) yes
C53 C58 1.399(3) yes
C54 C55 1.394(3) yes
C54 H541 0.923 no
C55 C56 1.373(3) yes
C55 H551 0.918 no
C56 C57 1.378(3) yes
C56 H561 0.947 no
C57 C58 1.390(2) yes
C57 H571 0.930 no
C58 H581 0.969 no
C59 C60 1.507(4) yes
C59 H591 0.969 no
C59 H592 1.000 no
C60 C61 1.503(4) yes
C60 H601 0.981 no
C60 H602 0.977 no
C61 C62 1.505(4) yes
C61 H611 0.996 no
C61 H612 0.993 no
C62 H621 0.990 no
C62 H622 0.986 no
C63 C64 1.499(4) yes
C63 H631 1.001 no
C63 H632 1.039 no
C64 C65 1.507(4) yes
C64 H641 1.028 no
C64 H642 1.029 no
C65 C66 1.525(3) yes
C65 H651 0.977 no
C65 H652 0.990 no
C66 H661 1.005 no
C66 H662 0.987 no
